data_2229186
loop_
_publ_author_name
'Suh, Seung Wook'
'Kim, Chong-Hyeak'
'Kim, Inn Hoe'

_publ_section_title
;
 Bis(2-amino-1,3-thiazole-\k<i>N</i>^3^)diazidozinc
;
_journal_coeditor_code PK2293
_journal_issue 2
_journal_name_full 'Acta Crystallographica Section E'
_journal_page_first m135
_journal_page_last m136
_journal_paper_doi 10.1107/S1600536810053766
_journal_volume 67
_journal_year 2011
_chemical_formula_iupac '[Zn (N3)2 (C3 H4 N2 S)2]'
_chemical_formula_moiety 'C6 H8 N10 S2 Zn'
_chemical_formula_sum 'C6 H8 N10 S2 Zn'
_chemical_formula_weight 349.71
_chemical_name_systematic
;
Bis(2-amino-1,3-thiazole-\k<i>N</i>^3^)diazidozinc
;
_space_group_IT_number 2
_symmetry_cell_setting triclinic
_symmetry_space_group_name_Hall '-P 1'
_symmetry_space_group_name_H-M 'P -1'
_atom_sites_solution_hydrogens geom
_atom_sites_solution_primary direct
_atom_sites_solution_secondary difmap
_cell_angle_alpha 96.489(9)
_cell_angle_beta 100.660(10)
_cell_angle_gamma 96.885(9)
_cell_formula_units_Z 2
_cell_length_a 8.0960(10)
_cell_length_b 8.4004(8)
_cell_length_c 10.0660(10)
_cell_measurement_reflns_used 39
_cell_measurement_temperature 295(2)
_cell_measurement_theta_max 14.57
_cell_measurement_theta_min 4.74
_cell_volume 661.48(13)
_computing_cell_refinement 'XSCANS (Bruker, 1996)'
_computing_data_collection 'XSCANS (Bruker, 1996)'
_computing_data_reduction 'SHELXTL (Sheldrick, 2008)'
_computing_molecular_graphics 'SHELXTL (Sheldrick, 2008)'
_computing_publication_material 'SHELXTL (Sheldrick, 2008)'
_computing_structure_refinement 'SHELXL97 (Sheldrick, 2008)'
_computing_structure_solution 'SHELXS97 (Sheldrick, 2008)'
_diffrn_ambient_temperature 295(2)
_diffrn_measured_fraction_theta_full 0.996
_diffrn_measured_fraction_theta_max 0.996
_diffrn_measurement_device_type 'Bruker P4'
_diffrn_measurement_method 2\q/\w
_diffrn_radiation_monochromator graphite
_diffrn_radiation_source 'fine-focus sealed tube'
_diffrn_radiation_type MoK\a
_diffrn_radiation_wavelength 0.71073
_diffrn_reflns_av_R_equivalents 0.0131
_diffrn_reflns_av_sigmaI/netI 0.0243
_diffrn_reflns_limit_h_max 10
_diffrn_reflns_limit_h_min -1
_diffrn_reflns_limit_k_max 10
_diffrn_reflns_limit_k_min -10
_diffrn_reflns_limit_l_max 12
_diffrn_reflns_limit_l_min -12
_diffrn_reflns_number 3352
_diffrn_reflns_theta_full 26.50
_diffrn_reflns_theta_max 26.50
_diffrn_reflns_theta_min 2.08
_diffrn_standards_decay_% 0
_diffrn_standards_interval_count 97
_diffrn_standards_number 3
_exptl_absorpt_coefficient_mu 2.175
_exptl_absorpt_correction_T_max 0.623
_exptl_absorpt_correction_T_min 0.462
_exptl_absorpt_correction_type psi-scan
_exptl_absorpt_process_details '(North <i>et al.</i>, 1968)'
_exptl_crystal_colour dark_yellow
_exptl_crystal_density_diffrn 1.756
_exptl_crystal_density_meas 1.76
_exptl_crystal_density_method 'flotation method'
_exptl_crystal_description block
_exptl_crystal_F_000 352
_exptl_crystal_size_max 0.42
_exptl_crystal_size_mid 0.38
_exptl_crystal_size_min 0.24
_refine_diff_density_max 0.285
_refine_diff_density_min -0.275
_refine_ls_extinction_coef 0.0118(11)
_refine_ls_extinction_expression Fc^*^=kFc[1+0.001xFc^2^\l^3^/sin(2\q)]^-1/4^
_refine_ls_extinction_method 'SHELXL97 (Sheldrick, 2008)'
_refine_ls_goodness_of_fit_ref 1.087
_refine_ls_hydrogen_treatment constr
_refine_ls_matrix_type full
_refine_ls_number_parameters 173
_refine_ls_number_reflns 2747
_refine_ls_number_restraints 0
_refine_ls_restrained_S_all 1.087
_refine_ls_R_factor_all 0.0277
_refine_ls_R_factor_gt 0.0250
_refine_ls_shift/su_max 0.000
_refine_ls_shift/su_mean 0.000
_refine_ls_structure_factor_coef Fsqd
_refine_ls_weighting_details 'calc w=1/[\s^2^(Fo^2^)+(0.0243P)^2^+0.3124P] where P=(Fo^2^+2Fc^2^)/3'
_refine_ls_weighting_scheme calc
_refine_ls_wR_factor_gt 0.0666
_refine_ls_wR_factor_ref 0.0682
_reflns_number_gt 2544
_reflns_number_total 2747
_reflns_threshold_expression I>2\s(I)
_cod_data_source_file pk2293.cif
_cod_data_source_block I
_cod_original_cell_volume 661.50(10)
_cod_database_code 2229186
_cod_database_fobs_code 2229186

loop_
_symmetry_equiv_pos_as_xyz
'x, y, z'
'-x, -y, -z'

loop_
_atom_site_type_symbol
_atom_site_label
_atom_site_fract_x
_atom_site_fract_y
_atom_site_fract_z
_atom_site_U_iso_or_equiv
_atom_site_adp_type
_atom_site_calc_flag
_atom_site_refinement_flags
_atom_site_occupancy
_atom_site_disorder_assembly
_atom_site_disorder_group
Zn Zn 0.22961(3) 0.28874(3) 0.27010(2) 0.03913(10) Uani d . 1 . .
N N1 0.3512(3) 0.4038(3) 0.1481(2) 0.0578(5) Uani d . 1 . .
N N2 0.3327(3) 0.3684(2) 0.0289(2) 0.0479(4) Uani d . 1 . .
N N3 0.3184(4) 0.3406(3) -0.0866(2) 0.0758(8) Uani d . 1 . .
N N4 0.3014(3) 0.1005(2) 0.3536(2) 0.0496(5) Uani d . 1 . .
N N5 0.4122(3) 0.0255(2) 0.32922(19) 0.0475(5) Uani d . 1 . .
N N6 0.5156(3) -0.0496(3) 0.3098(3) 0.0689(6) Uani d . 1 . .
S S11 0.28221(10) 0.65810(8) 0.64496(7) 0.05854(18) Uani d . 1 . .
C C12 0.2849(3) 0.4728(3) 0.5514(2) 0.0407(4) Uani d . 1 . .
N N13 0.2265(3) 0.4669(2) 0.41986(18) 0.0434(4) Uani d . 1 . .
C C14 0.1766(4) 0.6139(3) 0.3920(3) 0.0646(7) Uani d . 1 . .
H H14A 0.1319 0.6314 0.3038 0.077 Uiso calc R 1 . .
C C15 0.1962(4) 0.7276(3) 0.4978(3) 0.0655(7) Uani d . 1 . .
H H15 0.1674 0.8310 0.4931 0.079 Uiso calc R 1 . .
N N16 0.3412(3) 0.3506(3) 0.6102(2) 0.0649(6) Uani d . 1 . .
H H16A 0.3410 0.2596 0.5614 0.078 Uiso calc R 1 . .
H H16B 0.3779 0.3623 0.6970 0.078 Uiso calc R 1 . .
S S21 -0.28571(8) 0.04332(9) 0.02647(7) 0.05992(18) Uani d . 1 . .
C C22 -0.0995(3) 0.0694(3) 0.1466(2) 0.0424(5) Uani d . 1 . .
N N23 -0.0062(2) 0.2108(2) 0.15549(18) 0.0408(4) Uani d . 1 . .
C C24 -0.0868(3) 0.3032(3) 0.0654(3) 0.0561(6) Uani d . 1 . .
H H24A -0.0395 0.4079 0.0589 0.067 Uiso calc R 1 . .
C C25 -0.2352(4) 0.2348(3) -0.0113(3) 0.0616(7) Uani d . 1 . .
H H25 -0.3018 0.2835 -0.0760 0.074 Uiso calc R 1 . .
N N26 -0.0579(3) -0.0446(3) 0.2244(3) 0.0672(7) Uani d . 1 . .
H H26A 0.0349 -0.0273 0.2847 0.081 Uiso calc R 1 . .
H H26B -0.1241 -0.1351 0.2141 0.081 Uiso calc R 1 . .

loop_
_atom_site_aniso_label
_atom_site_aniso_U_11
_atom_site_aniso_U_22
_atom_site_aniso_U_33
_atom_site_aniso_U_12
_atom_site_aniso_U_13
_atom_site_aniso_U_23
Zn 0.04775(16) 0.03781(14) 0.03000(14) 0.00320(10) 0.00434(10) 0.00587(9)
N1 0.0701(14) 0.0594(12) 0.0389(10) -0.0144(11) 0.0145(10) 0.0049(9)
N2 0.0579(12) 0.0396(9) 0.0457(11) -0.0058(8) 0.0160(9) 0.0081(8)
N3 0.117(2) 0.0644(14) 0.0413(12) -0.0165(14) 0.0270(13) 0.0021(10)
N4 0.0558(12) 0.0490(11) 0.0446(10) 0.0134(9) 0.0044(9) 0.0130(8)
N5 0.0559(12) 0.0406(10) 0.0401(10) 0.0058(9) -0.0050(8) 0.0070(8)
N6 0.0728(16) 0.0597(14) 0.0763(16) 0.0273(12) 0.0086(13) 0.0100(12)
S11 0.0711(4) 0.0552(3) 0.0448(3) 0.0152(3) 0.0066(3) -0.0102(3)
C12 0.0433(11) 0.0447(11) 0.0333(10) 0.0047(9) 0.0090(8) 0.0020(8)
N13 0.0566(11) 0.0393(9) 0.0330(8) 0.0074(8) 0.0056(8) 0.0050(7)
C14 0.096(2) 0.0496(14) 0.0472(13) 0.0235(14) 0.0030(14) 0.0101(11)
C15 0.085(2) 0.0483(14) 0.0629(16) 0.0222(14) 0.0088(15) 0.0033(12)
N16 0.1032(19) 0.0590(13) 0.0313(10) 0.0276(13) 0.0015(11) 0.0047(9)
S21 0.0440(3) 0.0662(4) 0.0607(4) 0.0020(3) -0.0054(3) 0.0040(3)
C22 0.0405(11) 0.0445(11) 0.0406(11) 0.0059(9) 0.0053(9) 0.0037(9)
N23 0.0439(10) 0.0395(9) 0.0381(9) 0.0061(7) 0.0035(7) 0.0088(7)
C24 0.0614(15) 0.0534(14) 0.0525(14) 0.0089(12) 0.0011(12) 0.0201(11)
C25 0.0622(16) 0.0697(17) 0.0516(14) 0.0199(13) -0.0030(12) 0.0163(12)
N26 0.0603(14) 0.0470(11) 0.0853(17) -0.0080(10) -0.0084(12) 0.0262(11)

loop_
_atom_type_symbol
_atom_type_description
_atom_type_scat_dispersion_real
_atom_type_scat_dispersion_imag
_atom_type_scat_source
C C 0.0033 0.0016 'International Tables Vol C Tables 4.2.6.8 and 6.1.1.4'
H H 0.0000 0.0000 'International Tables Vol C Tables 4.2.6.8 and 6.1.1.4'
N N 0.0061 0.0033 'International Tables Vol C Tables 4.2.6.8 and 6.1.1.4'
S S 0.1246 0.1234 'International Tables Vol C Tables 4.2.6.8 and 6.1.1.4'
Zn Zn 0.2839 1.4301 'International Tables Vol C Tables 4.2.6.8 and 6.1.1.4'

loop_
_geom_angle_atom_site_label_1
_geom_angle_atom_site_label_2
_geom_angle_atom_site_label_3
_geom_angle_site_symmetry_1
_geom_angle_site_symmetry_3
_geom_angle
_geom_angle_publ_flag
N4 Zn N1 . . 124.47(10) ?
N4 Zn N13 . . 108.49(8) ?
N1 Zn N13 . . 102.24(8) ?
N4 Zn N23 . . 105.71(8) ?
N1 Zn N23 . . 104.23(8) ?
N13 Zn N23 . . 111.56(8) ?
N2 N1 Zn . . 125.88(17) ?
N3 N2 N1 . . 177.1(2) ?
N5 N4 Zn . . 127.06(17) ?
N6 N5 N4 . . 177.2(3) ?
C15 S11 C12 . . 89.52(12) ?
N13 C12 N16 . . 124.6(2) ?
N13 C12 S11 . . 113.59(17) ?
N16 C12 S11 . . 121.83(17) ?
C12 N13 C14 . . 110.16(19) ?
C12 N13 Zn . . 127.78(16) ?
C14 N13 Zn . . 121.67(16) ?
C15 C14 N13 . . 116.3(2) ?
C15 C14 H14A . . 121.9 ?
N13 C14 H14A . . 121.9 ?
C14 C15 S11 . . 110.5(2) ?
C14 C15 H15 . . 124.8 ?
S11 C15 H15 . . 124.8 ?
C12 N16 H16A . . 120.0 ?
C12 N16 H16B . . 120.0 ?
H16A N16 H16B . . 120.0 ?
C25 S21 C22 . . 89.76(12) ?
N23 C22 N26 . . 124.1(2) ?
N23 C22 S21 . . 113.83(17) ?
N26 C22 S21 . . 122.09(18) ?
C22 N23 C24 . . 110.0(2) ?
C22 N23 Zn . . 127.90(15) ?
C24 N23 Zn . . 121.96(16) ?
C25 C24 N23 . . 116.5(2) ?
C25 C24 H24A . . 121.7 ?
N23 C24 H24A . . 121.7 ?
C24 C25 S21 . . 109.9(2) ?
C24 C25 H25 . . 125.1 ?
S21 C25 H25 . . 125.1 ?
C22 N26 H26A . . 120.0 ?
C22 N26 H26B . . 120.0 ?
H26A N26 H26B . . 120.0 ?

loop_
_geom_bond_atom_site_label_1
_geom_bond_atom_site_label_2
_geom_bond_site_symmetry_2
_geom_bond_distance
_geom_bond_publ_flag
Zn N4 . 1.9711(19) ?
Zn N1 . 1.974(2) ?
Zn N13 . 2.0066(18) ?
Zn N23 . 2.0292(18) ?
N1 N2 . 1.181(3) ?
N2 N3 . 1.140(3) ?
N4 N5 . 1.202(3) ?
N5 N6 . 1.138(3) ?
S11 C15 . 1.712(3) ?
S11 C12 . 1.730(2) ?
C12 N13 . 1.314(3) ?
C12 N16 . 1.327(3) ?
N13 C14 . 1.386(3) ?
C14 C15 . 1.320(4) ?
C14 H14A . 0.9300 ?
C15 H15 . 0.9300 ?
N16 H16A . 0.8600 ?
N16 H16B . 0.8600 ?
S21 C25 . 1.714(3) ?
S21 C22 . 1.723(2) ?
C22 N23 . 1.313(3) ?
C22 N26 . 1.339(3) ?
N23 C24 . 1.384(3) ?
C24 C25 . 1.326(4) ?
C24 H24A . 0.9300 ?
C25 H25 . 0.9300 ?
N26 H26A . 0.8600 ?
N26 H26B . 0.8600 ?

loop_
_geom_hbond_atom_site_label_D
_geom_hbond_atom_site_label_H
_geom_hbond_atom_site_label_A
_geom_hbond_site_symmetry_A
_geom_hbond_distance_DH
_geom_hbond_distance_HA
_geom_hbond_distance_DA
_geom_hbond_angle_DHA
_geom_hbond_publ_flag
N16 H16A N4 . 0.86 2.30 3.080(3) 151 y
N16 H16A N6 2_656 0.86 2.57 3.033(3) 115 y
N16 H16B N3 1_556 0.86 2.34 3.102(3) 148 y
N26 H26A N4 . 0.86 2.24 3.005(3) 148 y
N26 H26B N3 2 0.86 2.28 3.071(3) 153 y

loop_
_geom_torsion_atom_site_label_1
_geom_torsion_atom_site_label_2
_geom_torsion_atom_site_label_3
_geom_torsion_atom_site_label_4
_geom_torsion_site_symmetry_1
_geom_torsion_site_symmetry_2
_geom_torsion_site_symmetry_3
_geom_torsion_site_symmetry_4
_geom_torsion
_geom_torsion_publ_flag
N4 Zn N1 N2 . . . . 86.1(3) ?
N13 Zn N1 N2 . . . . -151.0(2) ?
N23 Zn N1 N2 . . . . -34.7(3) ?
Zn N1 N2 N3 . . . . 164(6) ?
N1 Zn N4 N5 . . . . -8.6(2) ?
N13 Zn N4 N5 . . . . -128.7(2) ?
N23 Zn N4 N5 . . . . 111.6(2) ?
Zn N4 N5 N6 . . . . -18E1(10) ?
C15 S11 C12 N13 . . . . 0.5(2) ?
C15 S11 C12 N16 . . . . -179.4(2) ?
N16 C12 N13 C14 . . . . 179.5(3) ?
S11 C12 N13 C14 . . . . -0.4(3) ?
N16 C12 N13 Zn . . . . -7.8(4) ?
S11 C12 N13 Zn . . . . 172.39(11) ?
N4 Zn N13 C12 . . . . 9.6(2) ?
N1 Zn N13 C12 . . . . -123.5(2) ?
N23 Zn N13 C12 . . . . 125.6(2) ?
N4 Zn N13 C14 . . . . -178.4(2) ?
N1 Zn N13 C14 . . . . 48.5(2) ?
N23 Zn N13 C14 . . . . -62.3(2) ?
C12 N13 C14 C15 . . . . 0.0(4) ?
Zn N13 C14 C15 . . . . -173.3(2) ?
N13 C14 C15 S11 . . . . 0.3(4) ?
C12 S11 C15 C14 . . . . -0.4(3) ?
C25 S21 C22 N23 . . . . -0.86(19) ?
C25 S21 C22 N26 . . . . 178.0(2) ?
N26 C22 N23 C24 . . . . -177.6(2) ?
S21 C22 N23 C24 . . . . 1.2(3) ?
N26 C22 N23 Zn . . . . 6.5(3) ?
S21 C22 N23 Zn . . . . -174.66(10) ?
N4 Zn N23 C22 . . . . 5.3(2) ?
N1 Zn N23 C22 . . . . 138.0(2) ?
N13 Zn N23 C22 . . . . -112.44(19) ?
N4 Zn N23 C24 . . . . -170.06(19) ?
N1 Zn N23 C24 . . . . -37.4(2) ?
N13 Zn N23 C24 . . . . 72.2(2) ?
C22 N23 C24 C25 . . . . -1.0(3) ?
Zn N23 C24 C25 . . . . 175.2(2) ?
N23 C24 C25 S21 . . . . 0.3(3) ?
C22 S21 C25 C24 . . . . 0.3(2) ?
